data_1508631
loop_
_publ_author_name
'Wakabayashi, Ryota'
'Kurahashi, Takuya'
'Matsubara, Seijiro'

_publ_section_title
;
 Cobalt(III) porphyrin catalyzed aza-Diels-Alder reaction.
;
_journal_issue 18
_journal_name_full 'Organic letters'
_journal_page_first 4794
_journal_page_last 4797
_journal_paper_doi 10.1021/ol3020946
_journal_volume 14
_journal_year 2012
_chemical_absolute_configuration unk
_chemical_formula_sum 'C20 H21 N O2 S'
_chemical_formula_weight 339.44
_chemical_name_systematic
; 
 ? 
;
_space_group_IT_number 4
_symmetry_cell_setting monoclinic
_symmetry_space_group_name_Hall 'P 2yb'
_symmetry_space_group_name_H-M 'P 1 21 1'
_atom_sites_solution_hydrogens geom
_atom_sites_solution_primary direct
_atom_sites_solution_secondary difmap
_audit_creation_method SHELXL-97
_cell_angle_alpha 90.00
_cell_angle_beta 105.707(6)
_cell_angle_gamma 90.00
_cell_formula_units_Z 2
_cell_length_a 7.819(3)
_cell_length_b 11.480(4)
_cell_length_c 9.859(4)
_cell_measurement_reflns_used 2783
_cell_measurement_temperature 298(2)
_cell_measurement_theta_max 26.73
_cell_measurement_theta_min 2.71
_cell_volume 851.9(6)
_computing_cell_refinement 'Bruker SMART'
_computing_data_collection 'Bruker SMART'
_computing_data_reduction 'Bruker SAINT'
_computing_molecular_graphics 'Bruker SHELXTL'
_computing_publication_material 'Bruker SHELXTL'
_computing_structure_refinement 'SHELXL-97 (Sheldrick, 1997)'
_computing_structure_solution 'SHELXS-97 (Sheldrick, 1990)'
_diffrn_ambient_temperature 298(2)
_diffrn_measured_fraction_theta_full 0.985
_diffrn_measured_fraction_theta_max 0.985
_diffrn_measurement_device_type 'CCD area detector'
_diffrn_measurement_method 'phi and omega scans'
_diffrn_radiation_monochromator graphite
_diffrn_radiation_source 'fine-focus sealed tube'
_diffrn_radiation_type MoK\a
_diffrn_radiation_wavelength 0.71073
_diffrn_reflns_av_R_equivalents 0.0170
_diffrn_reflns_av_sigmaI/netI 0.0272
_diffrn_reflns_limit_h_max 7
_diffrn_reflns_limit_h_min -9
_diffrn_reflns_limit_k_max 13
_diffrn_reflns_limit_k_min -14
_diffrn_reflns_limit_l_max 9
_diffrn_reflns_limit_l_min -12
_diffrn_reflns_number 5118
_diffrn_reflns_theta_full 26.82
_diffrn_reflns_theta_max 26.82
_diffrn_reflns_theta_min 2.15
_exptl_absorpt_coefficient_mu 0.202
_exptl_absorpt_correction_T_max 0.9801
_exptl_absorpt_correction_T_min 0.9801
_exptl_absorpt_correction_type none
_exptl_crystal_colour colorless
_exptl_crystal_density_diffrn 1.323
_exptl_crystal_density_method 'not measured'
_exptl_crystal_description prism
_exptl_crystal_F_000 360
_exptl_crystal_size_max 0.10
_exptl_crystal_size_mid 0.10
_exptl_crystal_size_min 0.10
_refine_diff_density_max 0.361
_refine_diff_density_min -0.196
_refine_diff_density_rms 0.042
_refine_ls_abs_structure_details 'Flack H D (1983), Acta Cryst. A39, 876-881'
_refine_ls_abs_structure_Flack 0.62(6)
_refine_ls_extinction_method none
_refine_ls_goodness_of_fit_ref 1.035
_refine_ls_hydrogen_treatment constr
_refine_ls_matrix_type full
_refine_ls_number_parameters 218
_refine_ls_number_reflns 3275
_refine_ls_number_restraints 1
_refine_ls_restrained_S_all 1.035
_refine_ls_R_factor_all 0.0385
_refine_ls_R_factor_gt 0.0369
_refine_ls_shift/su_max 0.000
_refine_ls_shift/su_mean 0.000
_refine_ls_structure_factor_coef Fsqd
_refine_ls_weighting_details 'calc w=1/[\s^2^(Fo^2^)+(0.0642P)^2^+0.0750P] where P=(Fo^2^+2Fc^2^)/3'
_refine_ls_weighting_scheme calc
_refine_ls_wR_factor_gt 0.0960
_refine_ls_wR_factor_ref 0.0973
_reflns_number_gt 3148
_reflns_number_total 3275
_reflns_threshold_expression >2sigma(I)
_cod_data_source_file ol3020946_si_002.cif
_cod_data_source_block 3aj
_cod_depositor_comments
;
The following automatic conversions were performed:

'_symmetry_cell_setting' value 'Monoclinic' changed to 'monoclinic'
according to /home/saulius/struct/CIF-dictionaries/cif_core.dic
dictionary named 'cif_core.dic' version 2.4.2 from 2011-04-26.

Automatic conversion script
Id: cif_fix_values 1891 2012-01-12 08:04:46Z andrius 
;
_cod_original_cell_volume 851.8(5)
_cod_original_sg_symbol_H-M P2(1)
_cod_database_code 1508631

loop_
_symmetry_equiv_pos_as_xyz
'x, y, z'
'-x, y+1/2, -z'

loop_
_atom_site_label
_atom_site_type_symbol
_atom_site_fract_x
_atom_site_fract_y
_atom_site_fract_z
_atom_site_U_iso_or_equiv
_atom_site_adp_type
_atom_site_occupancy
_atom_site_symmetry_multiplicity
_atom_site_calc_flag
_atom_site_refinement_flags
N1 N 0.6790(2) 0.57590(14) 0.05618(17) 0.0344(4) Uani 1 1 d .
O1 O 0.4399(2) 0.70724(15) 0.07719(16) 0.0524(4) Uani 1 1 d .
O2 O 0.3685(2) 0.50873(16) -0.01995(18) 0.0531(4) Uani 1 1 d .
C1 C 0.9885(2) 0.6255(2) 0.0800(2) 0.0397(4) Uani 1 1 d .
H1 H 1.0832 0.6832 0.1124 0.048 Uiso 1 1 calc R
C2 C 0.9535(3) 0.6046(2) -0.0759(2) 0.0448(4) Uani 1 1 d .
H2 H 1.0156 0.6421 -0.1315 0.054 Uiso 1 1 calc R
C3 C 0.4435(2) 0.66677(19) -0.1804(2) 0.0374(4) Uani 1 1 d .
C4 C 0.4139(3) 0.7476(2) -0.4516(3) 0.0531(6) Uani 1 1 d .
C5 C 0.8329(3) 0.70098(19) 0.2592(2) 0.0387(4) Uani 1 1 d .
C6 C 0.8114(3) 0.66952(17) 0.1062(2) 0.0355(4) Uani 1 1 d .
H6 H 0.7723 0.7390 0.0484 0.043 Uiso 1 1 calc R
C7 C 0.4887(3) 0.78112(19) -0.2005(2) 0.0438(5) Uani 1 1 d .
H7 H 0.5283 0.8310 -0.1241 0.053 Uiso 1 1 calc R
C8 C 0.8026(3) 0.6227(2) 0.3564(2) 0.0516(5) Uani 1 1 d .
H8 H 0.7617 0.5482 0.3277 0.062 Uiso 1 1 calc R
C9 C 1.0406(3) 0.5092(2) 0.1554(2) 0.0477(5) Uani 1 1 d .
H9A H 1.1519 0.4821 0.1409 0.057 Uiso 1 1 calc R
H9B H 1.0565 0.5189 0.2558 0.057 Uiso 1 1 calc R
C10 C 0.8261(3) 0.5281(2) -0.1262(2) 0.0444(5) Uani 1 1 d .
H10 H 0.7895 0.5073 -0.2208 0.053 Uiso 1 1 calc R
C11 C 0.7454(3) 0.47734(17) -0.0166(2) 0.0401(4) Uani 1 1 d .
H11 H 0.6506 0.4217 -0.0581 0.048 Uiso 1 1 calc R
C12 C 0.3834(3) 0.5933(2) -0.2939(2) 0.0513(6) Uani 1 1 d .
H12 H 0.3524 0.5168 -0.2803 0.062 Uiso 1 1 calc R
C13 C 0.3970(4) 0.7917(4) -0.5992(3) 0.0787(9) Uani 1 1 d .
H13A H 0.4115 0.8748 -0.5971 0.118 Uiso 1 1 calc R
H13B H 0.2819 0.7720 -0.6588 0.118 Uiso 1 1 calc R
H13C H 0.4870 0.7564 -0.6352 0.118 Uiso 1 1 calc R
C14 C 0.3695(3) 0.6347(3) -0.4284(2) 0.0606(7) Uani 1 1 d .
H14 H 0.3293 0.5850 -0.5049 0.073 Uiso 1 1 calc R
C15 C 0.4738(3) 0.8198(2) -0.3361(3) 0.0519(5) Uani 1 1 d .
H15 H 0.5049 0.8962 -0.3500 0.062 Uiso 1 1 calc R
C16 C 0.8946(3) 0.4206(2) 0.0967(3) 0.0491(5) Uani 1 1 d .
H16A H 0.8481 0.3915 0.1721 0.059 Uiso 1 1 calc R
H16B H 0.9428 0.3552 0.0568 0.059 Uiso 1 1 calc R
C17 C 0.8913(3) 0.8116(2) 0.3049(3) 0.0524(5) Uani 1 1 d .
H17 H 0.9103 0.8661 0.2407 0.063 Uiso 1 1 calc R
C18 C 0.8328(4) 0.6545(3) 0.4969(3) 0.0674(8) Uani 1 1 d .
H18 H 0.8120 0.6011 0.5615 0.081 Uiso 1 1 calc R
S1 S 0.47125(6) 0.61357(4) -0.00795(5) 0.03682(13) Uani 1 1 d .
C19 C 0.9219(4) 0.8422(3) 0.4463(3) 0.0671(8) Uani 1 1 d .
H19 H 0.9623 0.9166 0.4760 0.080 Uiso 1 1 calc R
C20 C 0.8929(4) 0.7636(3) 0.5412(3) 0.0698(8) Uani 1 1 d .
H20 H 0.9139 0.7840 0.6356 0.084 Uiso 1 1 calc R

loop_
_atom_site_aniso_label
_atom_site_aniso_U_11
_atom_site_aniso_U_22
_atom_site_aniso_U_33
_atom_site_aniso_U_23
_atom_site_aniso_U_13
_atom_site_aniso_U_12
N1 0.0349(8) 0.0326(8) 0.0364(8) 0.0004(6) 0.0109(7) 0.0034(6)
O1 0.0539(9) 0.0642(11) 0.0442(9) 0.0033(8) 0.0221(7) 0.0210(8)
O2 0.0374(8) 0.0602(11) 0.0613(10) 0.0158(8) 0.0129(7) -0.0057(7)
C1 0.0363(9) 0.0454(12) 0.0384(9) 0.0012(9) 0.0118(7) -0.0052(9)
C2 0.0450(10) 0.0524(12) 0.0415(10) 0.0026(10) 0.0194(8) 0.0002(11)
C3 0.0332(9) 0.0454(11) 0.0325(9) 0.0019(8) 0.0070(7) 0.0045(8)
C4 0.0421(11) 0.0749(17) 0.0414(12) 0.0112(11) 0.0098(9) 0.0134(11)
C5 0.0381(10) 0.0406(11) 0.0368(10) -0.0028(8) 0.0092(8) 0.0023(8)
C6 0.0385(9) 0.0338(9) 0.0342(9) 0.0027(8) 0.0103(8) -0.0014(8)
C7 0.0502(12) 0.0391(11) 0.0423(11) 0.0022(9) 0.0130(9) 0.0073(9)
C8 0.0656(13) 0.0513(13) 0.0401(10) -0.0006(10) 0.0180(9) 0.0018(12)
C9 0.0373(10) 0.0594(14) 0.0466(12) 0.0070(10) 0.0120(9) 0.0103(10)
C10 0.0475(11) 0.0504(13) 0.0370(11) -0.0042(9) 0.0145(9) 0.0083(10)
C11 0.0419(10) 0.0316(10) 0.0481(11) -0.0054(8) 0.0143(9) -0.0006(8)
C12 0.0556(12) 0.0486(14) 0.0453(11) -0.0023(10) 0.0058(9) -0.0050(11)
C13 0.0756(19) 0.114(3) 0.0460(15) 0.0223(16) 0.0154(13) 0.0199(19)
C14 0.0607(13) 0.076(2) 0.0389(11) -0.0098(12) 0.0027(10) -0.0004(13)
C15 0.0566(13) 0.0473(13) 0.0529(14) 0.0129(10) 0.0167(11) 0.0080(11)
C16 0.0510(12) 0.0384(11) 0.0608(14) 0.0055(10) 0.0200(10) 0.0090(10)
C17 0.0547(12) 0.0473(13) 0.0557(14) -0.0088(11) 0.0158(11) -0.0035(11)
C18 0.0836(18) 0.079(2) 0.0418(13) 0.0083(12) 0.0211(13) 0.0125(15)
S1 0.0330(2) 0.0426(3) 0.0369(2) 0.0050(2) 0.01289(17) 0.0046(2)
C19 0.0666(17) 0.0655(18) 0.0634(16) -0.0302(14) 0.0078(14) -0.0041(13)
C20 0.0730(18) 0.091(2) 0.0409(13) -0.0177(14) 0.0078(12) 0.0116(16)

loop_
_atom_type_symbol
_atom_type_description
_atom_type_scat_dispersion_real
_atom_type_scat_dispersion_imag
_atom_type_scat_source
C C 0.0033 0.0016 'International Tables Vol C Tables 4.2.6.8 and 6.1.1.4'
H H 0.0000 0.0000 'International Tables Vol C Tables 4.2.6.8 and 6.1.1.4'
N N 0.0061 0.0033 'International Tables Vol C Tables 4.2.6.8 and 6.1.1.4'
O O 0.0106 0.0060 'International Tables Vol C Tables 4.2.6.8 and 6.1.1.4'
S S 0.1246 0.1234 'International Tables Vol C Tables 4.2.6.8 and 6.1.1.4'

loop_
_geom_angle_atom_site_label_1
_geom_angle_atom_site_label_2
_geom_angle_atom_site_label_3
_geom_angle
C6 N1 C11 113.87(14)
C6 N1 S1 117.94(13)
C11 N1 S1 116.70(13)
C2 C1 C9 107.95(19)
C2 C1 C6 107.23(15)
C9 C1 C6 109.50(16)
C2 C1 H1 110.7
C9 C1 H1 110.7
C6 C1 H1 110.7
C10 C2 C1 113.58(17)
C10 C2 H2 123.2
C1 C2 H2 123.2
C12 C3 C7 120.5(2)
C12 C3 S1 119.76(18)
C7 C3 S1 119.71(16)
C14 C4 C15 118.1(2)
C14 C4 C13 121.0(3)
C15 C4 C13 120.9(3)
C8 C5 C17 118.4(2)
C8 C5 C6 122.82(19)
C17 C5 C6 118.74(19)
N1 C6 C5 112.59(15)
N1 C6 C1 106.34(15)
C5 C6 C1 112.18(16)
N1 C6 H6 108.5
C5 C6 H6 108.5
C1 C6 H6 108.5
C15 C7 C3 118.9(2)
C15 C7 H7 120.5
C3 C7 H7 120.5
C5 C8 C18 120.4(3)
C5 C8 H8 119.8
C18 C8 H8 119.8
C16 C9 C1 108.99(18)
C16 C9 H9A 109.9
C1 C9 H9A 109.9
C16 C9 H9B 109.9
C1 C9 H9B 109.9
H9A C9 H9B 108.3
C2 C10 C11 114.05(18)
C2 C10 H10 123.0
C11 C10 H10 123.0
N1 C11 C10 108.44(16)
N1 C11 C16 105.40(17)
C10 C11 C16 107.70(17)
N1 C11 H11 111.7
C10 C11 H11 111.7
C16 C11 H11 111.7
C3 C12 C14 119.2(2)
C3 C12 H12 120.4
C14 C12 H12 120.4
C4 C13 H13A 109.5
C4 C13 H13B 109.5
H13A C13 H13B 109.5
C4 C13 H13C 109.5
H13A C13 H13C 109.5
H13B C13 H13C 109.5
C4 C14 C12 121.6(2)
C4 C14 H14 119.2
C12 C14 H14 119.2
C4 C15 C7 121.6(2)
C4 C15 H15 119.2
C7 C15 H15 119.2
C9 C16 C11 109.82(19)
C9 C16 H16A 109.7
C11 C16 H16A 109.7
C9 C16 H16B 109.7
C11 C16 H16B 109.7
H16A C16 H16B 108.2
C5 C17 C19 120.6(2)
C5 C17 H17 119.7
C19 C17 H17 119.7
C20 C18 C8 120.7(3)
C20 C18 H18 119.6
C8 C18 H18 119.6
O1 S1 O2 119.99(10)
O1 S1 N1 106.44(9)
O2 S1 N1 106.62(9)
O1 S1 C3 108.09(10)
O2 S1 C3 106.93(10)
N1 S1 C3 108.33(8)
C20 C19 C17 120.3(3)
C20 C19 H19 119.9
C17 C19 H19 119.9
C19 C20 C18 119.6(2)
C19 C20 H20 120.2
C18 C20 H20 120.2

loop_
_geom_bond_atom_site_label_1
_geom_bond_atom_site_label_2
_geom_bond_distance
N1 C6 1.481(2)
N1 C11 1.505(2)
N1 S1 1.6339(18)
O1 S1 1.4255(17)
O2 S1 1.4342(18)
C1 C2 1.506(3)
C1 C9 1.528(3)
C1 C6 1.560(3)
C1 H1 0.9800
C2 C10 1.320(3)
C2 H2 0.9300
C3 C12 1.378(3)
C3 C7 1.387(3)
C3 S1 1.764(2)
C4 C14 1.377(4)
C4 C15 1.384(4)
C4 C13 1.512(4)
C5 C8 1.380(3)
C5 C17 1.383(3)
C5 C6 1.515(3)
C6 H6 0.9800
C7 C15 1.384(3)
C7 H7 0.9300
C8 C18 1.389(3)
C8 H8 0.9300
C9 C16 1.522(3)
C9 H9A 0.9700
C9 H9B 0.9700
C10 C11 1.508(3)
C10 H10 0.9300
C11 C16 1.526(3)
C11 H11 0.9800
C12 C14 1.385(3)
C12 H12 0.9300
C13 H13A 0.9600
C13 H13B 0.9600
C13 H13C 0.9600
C14 H14 0.9300
C15 H15 0.9300
C16 H16A 0.9700
C16 H16B 0.9700
C17 C19 1.393(4)
C17 H17 0.9300
C18 C20 1.367(5)
C18 H18 0.9300
C19 C20 1.363(5)
C19 H19 0.9300
C20 H20 0.9300

loop_
_cod_related_entry_id
_cod_related_entry_database
_cod_related_entry_code
1 ChemSpider 9934280
